data_4502047
loop_
_publ_author_name
'Lipstman, Sophia'
'Goldberg, Israel'

_publ_section_title
;
 Versatile Molecular Recognition Features of Tetra(3-pyridyl)porphyrin in
 Crystal Engineering
;
_journal_issue 10
_journal_name_full 'Crystal Growth &amp; Design'
_journal_page_first 4596
_journal_paper_doi 10.1021/cg1008973
_journal_volume 10
_journal_year 2010
_chemical_formula_moiety 'C40 H28 N8, C2 H6 Ce N5 O16'
_chemical_formula_sum 'C42 H34 Ce N13 O16'
_chemical_formula_weight 1116.94
_chemical_name_systematic
; 
 ? 
;
_space_group_IT_number 9
_symmetry_cell_setting monoclinic
_symmetry_space_group_name_Hall 'C -2yc'
_symmetry_space_group_name_H-M 'C 1 c 1'
_atom_sites_solution_hydrogens geom
_atom_sites_solution_primary direct
_atom_sites_solution_secondary difmap
_audit_creation_method SHELXL-97
_cell_angle_alpha 90.00
_cell_angle_beta 102.6712(9)
_cell_angle_gamma 90.00
_cell_formula_units_Z 4
_cell_length_a 16.9510(3)
_cell_length_b 20.6689(4)
_cell_length_c 14.9251(3)
_cell_measurement_reflns_used 7267
_cell_measurement_temperature 110(2)
_cell_measurement_theta_max 27.87
_cell_measurement_theta_min 2.28
_cell_volume 5101.78(17)
_computing_cell_refinement Denzo
_computing_data_collection 'Collect, Nonius B.V.'
_computing_data_reduction 'Denzo $ Scalepack'
_computing_structure_refinement 'SHELXL-97 (Sheldrick, 1997)'
_computing_structure_solution SIR-97
_diffrn_ambient_temperature 110(2)
_diffrn_detector_area_resol_mean 12.8
_diffrn_measured_fraction_theta_full 0.998
_diffrn_measured_fraction_theta_max 0.998
_diffrn_measurement_device_type 'Nonius KappaCCD'
_diffrn_measurement_method '1 deg. \f and \w scans'
_diffrn_radiation_monochromator graphite
_diffrn_radiation_source 'fine-focus sealed tube'
_diffrn_radiation_type MoK\a
_diffrn_radiation_wavelength 0.71073
_diffrn_reflns_av_R_equivalents 0.0550
_diffrn_reflns_av_sigmaI/netI 0.0730
_diffrn_reflns_limit_h_max 22
_diffrn_reflns_limit_h_min -22
_diffrn_reflns_limit_k_max 25
_diffrn_reflns_limit_k_min -27
_diffrn_reflns_limit_l_max 19
_diffrn_reflns_limit_l_min -19
_diffrn_reflns_number 19040
_diffrn_reflns_theta_full 27.87
_diffrn_reflns_theta_max 27.87
_diffrn_reflns_theta_min 2.28
_diffrn_standards_number 0
_exptl_absorpt_coefficient_mu 0.971
_exptl_absorpt_correction_T_max 0.9092
_exptl_absorpt_correction_T_min 0.6975
_exptl_absorpt_correction_type multi-scan
_exptl_absorpt_process_details 'Blessing, 1995'
_exptl_crystal_colour red
_exptl_crystal_density_diffrn 1.454
_exptl_crystal_density_method 'not measured'
_exptl_crystal_description plates
_exptl_crystal_F_000 2252
_exptl_crystal_size_max 0.40
_exptl_crystal_size_mid 0.20
_exptl_crystal_size_min 0.10
_platon_squeeze_details
;
;
_refine_diff_density_max 3.843
_refine_diff_density_min -1.127
_refine_diff_density_rms 0.116
_refine_ls_abs_structure_details 'Flack H D (1983), Acta Cryst. A39, 876-881'
_refine_ls_abs_structure_Flack 0.02(1)
_refine_ls_extinction_method none
_refine_ls_goodness_of_fit_ref 0.969
_refine_ls_hydrogen_treatment constr
_refine_ls_matrix_type full
_refine_ls_number_parameters 650
_refine_ls_number_reflns 10483
_refine_ls_number_restraints 2
_refine_ls_restrained_S_all 0.969
_refine_ls_R_factor_all 0.0883
_refine_ls_R_factor_gt 0.0650
_refine_ls_shift/su_max 0.003
_refine_ls_shift/su_mean 0.000
_refine_ls_structure_factor_coef Fsqd
_refine_ls_weighting_details 'calc w=1/[\s^2^(Fo^2^)+(0.0975P)^2^+0.0000P] where P=(Fo^2^+2Fc^2^)/3'
_refine_ls_weighting_scheme calc
_refine_ls_wR_factor_gt 0.1612
_refine_ls_wR_factor_ref 0.1722
_reflns_number_gt 7597
_reflns_number_total 10483
_reflns_threshold_expression >2sigma(I)
_cod_data_source_file cg1008973_si_001.cif
_cod_data_source_block 9
_cod_original_sg_symbol_H-M 'C c'
_cod_database_code 4502047

loop_
_symmetry_equiv_pos_as_xyz
'x, y, z'
'x, -y, z+1/2'
'x+1/2, y+1/2, z'
'x+1/2, -y+1/2, z+1/2'

loop_
_atom_site_label
_atom_site_type_symbol
_atom_site_fract_x
_atom_site_fract_y
_atom_site_fract_z
_atom_site_U_iso_or_equiv
_atom_site_adp_type
_atom_site_occupancy
_atom_site_symmetry_multiplicity
_atom_site_calc_flag
_atom_site_refinement_flags
C1 C 0.3806(4) 0.0282(3) 0.0722(4) 0.0306(14) Uani 1 1 d .
C2 C 0.3452(5) 0.0800(3) 0.0127(5) 0.0411(17) Uani 1 1 d .
H2 H 0.3106 0.0764 -0.0465 0.049 Uiso 1 1 calc R
C3 C 0.3718(4) 0.1357(3) 0.0593(5) 0.0377(16) Uani 1 1 d .
H3 H 0.3598 0.1786 0.0377 0.045 Uiso 1 1 calc R
C4 C 0.4216(4) 0.1174(3) 0.1475(4) 0.0322(14) Uani 1 1 d .
C5 C 0.4570(4) 0.1614(3) 0.2131(4) 0.0301(13) Uani 1 1 d .
C6 C 0.4985(4) 0.1468(3) 0.3029(5) 0.0325(14) Uani 1 1 d .
C7 C 0.5257(4) 0.1932(3) 0.3739(5) 0.0337(14) Uani 1 1 d .
H7 H 0.5223 0.2389 0.3672 0.040 Uiso 1 1 calc R
C8 C 0.5575(5) 0.1604(3) 0.4531(5) 0.0360(15) Uani 1 1 d .
H8 H 0.5803 0.1794 0.5109 0.043 Uiso 1 1 calc R
C9 C 0.5504(4) 0.0912(3) 0.4335(4) 0.0310(14) Uani 1 1 d .
C10 C 0.5752(4) 0.0411(3) 0.4950(4) 0.0294(13) Uani 1 1 d .
C11 C 0.5603(4) -0.0255(3) 0.4710(5) 0.0349(15) Uani 1 1 d .
C12 C 0.5896(5) -0.0788(3) 0.5341(5) 0.0400(16) Uani 1 1 d .
H12 H 0.6211 -0.0752 0.5950 0.048 Uiso 1 1 calc R
C13 C 0.5635(5) -0.1336(3) 0.4898(4) 0.0376(16) Uani 1 1 d .
H13 H 0.5716 -0.1763 0.5136 0.045 Uiso 1 1 calc R
C14 C 0.5202(4) -0.1151(3) 0.3978(4) 0.0296(13) Uani 1 1 d .
C15 C 0.4901(4) -0.1591(3) 0.3273(4) 0.0343(15) Uani 1 1 d .
C16 C 0.4543(4) -0.1454(3) 0.2375(5) 0.0319(14) Uani 1 1 d .
C17 C 0.4311(4) -0.1911(3) 0.1641(5) 0.0322(14) Uani 1 1 d .
H17 H 0.4364 -0.2368 0.1687 0.039 Uiso 1 1 calc R
C18 C 0.3995(5) -0.1561(3) 0.0856(5) 0.0376(15) Uani 1 1 d .
H18 H 0.3811 -0.1739 0.0259 0.045 Uiso 1 1 calc R
C19 C 0.3992(4) -0.0897(3) 0.1083(4) 0.0304(14) Uani 1 1 d .
C20 C 0.3695(4) -0.0381(3) 0.0502(4) 0.0321(14) Uani 1 1 d .
N21 N 0.4253(3) 0.0511(3) 0.1538(4) 0.0286(11) Uani 1 1 d .
H21 H 0.4512 0.0281 0.2007 0.034 Uiso 0.50 1 calc PR
N22 N 0.5143(3) 0.0864(2) 0.3420(4) 0.0292(11) Uani 1 1 d .
H22 H 0.5026 0.0496 0.3122 0.035 Uiso 0.50 1 calc PR
N23 N 0.5185(3) -0.0483(2) 0.3903(4) 0.0306(11) Uani 1 1 d .
H23 H 0.4947 -0.0254 0.3422 0.037 Uiso 0.50 1 calc PR
N24 N 0.4336(4) -0.0841(2) 0.2003(4) 0.0321(12) Uani 1 1 d .
H24 H 0.4415 -0.0475 0.2310 0.038 Uiso 0.50 1 calc PR
C25 C 0.4494(4) 0.2322(4) 0.1891(5) 0.0341(15) Uani 1 1 d .
C26 C 0.3785(5) 0.2634(3) 0.1866(4) 0.0342(15) Uani 1 1 d .
H26 H 0.3340 0.2401 0.1995 0.041 Uiso 1 1 calc R
N27 N 0.3703(4) 0.3269(3) 0.1661(4) 0.0419(14) Uani 1 1 d .
C28 C 0.4316(5) 0.3614(4) 0.1492(5) 0.0422(17) Uani 1 1 d .
H28 H 0.4237 0.4060 0.1349 0.051 Uiso 1 1 calc R
C29 C 0.5067(5) 0.3341(4) 0.1519(6) 0.051(2) Uani 1 1 d .
H29 H 0.5504 0.3587 0.1393 0.061 Uiso 1 1 calc R
C30 C 0.5147(5) 0.2674(4) 0.1743(6) 0.0443(18) Uani 1 1 d .
H30 H 0.5655 0.2466 0.1793 0.053 Uiso 1 1 calc R
C31 C 0.6244(4) 0.0587(3) 0.5869(5) 0.0319(14) Uani 1 1 d .
C32 C 0.6924(4) 0.0933(3) 0.5950(5) 0.0365(15) Uani 1 1 d .
H32 H 0.7089 0.1056 0.5406 0.044 Uiso 1 1 calc R
N33 N 0.7392(4) 0.1116(3) 0.6775(4) 0.0410(14) Uani 1 1 d .
H33 H 0.7813 0.1353 0.6797 0.049 Uiso 1 1 d R
C34 C 0.7184(5) 0.0916(4) 0.7549(5) 0.0417(17) Uani 1 1 d .
H34 H 0.7511 0.1035 0.8126 0.050 Uiso 1 1 calc R
C35 C 0.6517(5) 0.0546(4) 0.7527(5) 0.0431(17) Uani 1 1 d .
H35 H 0.6381 0.0408 0.8081 0.052 Uiso 1 1 calc R
C36 C 0.6042(4) 0.0373(3) 0.6691(5) 0.0334(14) Uani 1 1 d .
H36 H 0.5578 0.0109 0.6665 0.040 Uiso 1 1 calc R
C37 C 0.4978(4) -0.2288(3) 0.3543(5) 0.0350(15) Uani 1 1 d .
C38 C 0.5647(5) -0.2642(4) 0.3485(5) 0.0434(18) Uani 1 1 d .
H38 H 0.6066 -0.2439 0.3256 0.052 Uiso 1 1 calc R
N39 N 0.5731(4) -0.3253(3) 0.3735(4) 0.0429(15) Uani 1 1 d .
H39 H 0.6162 -0.3456 0.3686 0.051 Uiso 1 1 d R
C40 C 0.5156(6) -0.3558(4) 0.4058(6) 0.056(2) Uani 1 1 d .
H40 H 0.5239 -0.3997 0.4244 0.067 Uiso 1 1 calc R
C41 C 0.4450(6) -0.3256(4) 0.4128(6) 0.0505(19) Uani 1 1 d .
H41 H 0.4041 -0.3478 0.4351 0.061 Uiso 1 1 calc R
C42 C 0.4359(5) -0.2602(4) 0.3852(6) 0.0478(18) Uani 1 1 d .
H42 H 0.3877 -0.2375 0.3878 0.057 Uiso 1 1 calc R
C43 C 0.3212(4) -0.0554(3) -0.0433(5) 0.0318(14) Uani 1 1 d .
C44 C 0.2543(5) -0.0918(3) -0.0480(5) 0.0404(17) Uani 1 1 d .
H44 H 0.2397 -0.1050 0.0072 0.049 Uiso 1 1 calc R
N45 N 0.2065(4) -0.1104(3) -0.1317(4) 0.0410(14) Uani 1 1 d .
C46 C 0.2235(5) -0.0900(4) -0.2086(5) 0.0450(19) Uani 1 1 d .
H46 H 0.1892 -0.1016 -0.2656 0.054 Uiso 1 1 calc R
C47 C 0.2917(5) -0.0514(4) -0.2077(5) 0.0487(19) Uani 1 1 d .
H47 H 0.3046 -0.0372 -0.2633 0.058 Uiso 1 1 calc R
C48 C 0.3396(5) -0.0345(4) -0.1240(5) 0.0427(17) Uani 1 1 d .
H48 H 0.3859 -0.0081 -0.1218 0.051 Uiso 1 1 calc R
Ce Ce 0.50029(3) 0.413809(15) 0.50551(3) 0.04296(14) Uani 1 1 d .
O49 O 0.4580(5) 0.4470(4) 0.6491(5) 0.0641(19) Uani 1 1 d .
H49 H 0.4969 0.4696 0.6866 0.077 Uiso 1 1 d .
C50 C 0.4001(8) 0.4160(5) 0.6891(7) 0.067(3) Uani 1 1 d .
H50A H 0.4261 0.4007 0.7515 0.081 Uiso 1 1 calc R
H50B H 0.3781 0.3778 0.6517 0.081 Uiso 1 1 calc R
C51 C 0.3323(6) 0.4618(5) 0.6948(8) 0.069(3) Uani 1 1 d .
H51A H 0.3519 0.4946 0.7418 0.104 Uiso 1 1 calc R
H51B H 0.2877 0.4377 0.7110 0.104 Uiso 1 1 calc R
H51C H 0.3133 0.4830 0.6352 0.104 Uiso 1 1 calc R
N52 N 0.5998(6) 0.3027(4) 0.6023(6) 0.050(2) Uani 1 1 d .
O53 O 0.5638(5) 0.3381(3) 0.6426(4) 0.0506(17) Uani 1 1 d .
O54 O 0.5943(4) 0.3126(4) 0.5135(5) 0.0483(17) Uani 1 1 d .
O55 O 0.6481(6) 0.2584(4) 0.6342(7) 0.087(3) Uani 1 1 d .
N56 N 0.3944(6) 0.3013(4) 0.4238(5) 0.047(2) Uani 1 1 d .
O57 O 0.4169(5) 0.3106(3) 0.5101(5) 0.0551(19) Uani 1 1 d .
O58 O 0.4310(5) 0.3379(3) 0.3748(5) 0.0590(19) Uani 1 1 d .
O59 O 0.3484(5) 0.2597(4) 0.3861(5) 0.067(2) Uani 1 1 d .
N60 N 0.5543(6) 0.4595(4) 0.3333(6) 0.061(2) Uani 1 1 d .
O61 O 0.4892(4) 0.4736(3) 0.3468(4) 0.0553(14) Uani 1 1 d .
O62 O 0.6004(5) 0.4222(4) 0.3912(5) 0.076(2) Uani 1 1 d .
O63 O 0.5779(5) 0.4779(4) 0.2643(5) 0.079(2) Uani 1 1 d .
N64 N 0.3419(7) 0.4913(5) 0.4657(6) 0.080(3) Uani 1 1 d .
O65 O 0.3462(5) 0.4304(4) 0.4621(5) 0.076(2) Uani 1 1 d .
O66 O 0.4099(6) 0.5223(4) 0.4763(7) 0.076(3) Uani 1 1 d .
O67 O 0.2750(6) 0.5184(5) 0.4556(6) 0.109(3) Uani 1 1 d .
N68 N 0.6431(5) 0.5023(3) 0.5842(5) 0.0542(19) Uani 1 1 d .
O69 O 0.5757(6) 0.5248(4) 0.5402(6) 0.075(2) Uani 1 1 d .
O70 O 0.6454(4) 0.4411(3) 0.5917(5) 0.0598(17) Uani 1 1 d .
O71 O 0.6996(4) 0.5380(3) 0.6166(5) 0.0719(19) Uani 1 1 d .

loop_
_atom_site_aniso_label
_atom_site_aniso_U_11
_atom_site_aniso_U_22
_atom_site_aniso_U_33
_atom_site_aniso_U_23
_atom_site_aniso_U_13
_atom_site_aniso_U_12
C1 0.030(3) 0.024(3) 0.035(3) -0.003(3) 0.000(3) 0.003(2)
C2 0.058(5) 0.031(4) 0.028(3) -0.001(3) -0.004(3) 0.004(3)
C3 0.047(4) 0.027(3) 0.036(4) 0.001(3) 0.001(3) 0.006(3)
C4 0.038(4) 0.026(3) 0.033(3) 0.005(3) 0.009(3) 0.010(3)
C5 0.029(3) 0.027(3) 0.033(3) 0.002(2) 0.005(3) -0.002(2)
C6 0.032(3) 0.023(3) 0.038(4) 0.000(3) -0.001(3) -0.001(3)
C7 0.036(4) 0.026(3) 0.035(4) -0.007(3) 0.000(3) 0.000(3)
C8 0.047(4) 0.023(3) 0.036(4) -0.003(3) 0.006(3) 0.003(3)
C9 0.036(3) 0.031(3) 0.026(3) -0.010(2) 0.005(3) 0.001(3)
C10 0.025(3) 0.030(3) 0.032(3) -0.002(3) 0.002(3) 0.001(2)
C11 0.034(4) 0.029(3) 0.038(4) 0.001(3) -0.002(3) 0.000(3)
C12 0.050(4) 0.031(4) 0.035(4) 0.000(3) 0.000(3) 0.001(3)
C13 0.053(4) 0.029(3) 0.027(3) 0.007(3) 0.001(3) 0.004(3)
C14 0.032(3) 0.026(3) 0.029(3) 0.002(2) 0.002(3) 0.005(3)
C15 0.046(4) 0.023(3) 0.029(3) 0.002(2) 0.000(3) 0.003(3)
C16 0.033(3) 0.019(3) 0.043(4) -0.007(3) 0.008(3) -0.006(3)
C17 0.036(4) 0.022(3) 0.038(4) -0.006(3) 0.009(3) 0.003(3)
C18 0.044(4) 0.030(4) 0.036(4) -0.011(3) 0.004(3) 0.002(3)
C19 0.039(4) 0.025(3) 0.025(3) 0.006(2) 0.002(3) -0.006(3)
C20 0.039(4) 0.025(3) 0.031(3) -0.004(2) 0.004(3) 0.001(3)
N21 0.030(3) 0.024(3) 0.028(3) -0.002(2) 0.000(2) 0.001(2)
N22 0.033(3) 0.025(3) 0.029(3) -0.005(2) 0.004(2) 0.003(2)
N23 0.036(3) 0.023(3) 0.032(3) -0.001(2) 0.004(2) 0.002(2)
N24 0.040(3) 0.024(3) 0.027(3) -0.006(2) -0.003(2) 0.004(2)
C25 0.043(4) 0.029(4) 0.031(3) -0.009(3) 0.008(3) -0.009(3)
C26 0.047(4) 0.031(3) 0.022(3) 0.000(3) 0.003(3) -0.003(3)
N27 0.057(4) 0.025(3) 0.036(3) -0.001(2) -0.006(3) 0.007(3)
C28 0.051(4) 0.037(4) 0.036(4) 0.000(3) 0.002(3) 0.008(4)
C29 0.063(5) 0.021(3) 0.066(5) -0.002(3) 0.008(4) -0.002(3)
C30 0.041(4) 0.033(4) 0.056(5) 0.010(4) 0.007(4) 0.008(3)
C31 0.037(4) 0.022(3) 0.034(3) 0.001(3) 0.003(3) 0.004(3)
C32 0.040(4) 0.042(4) 0.025(3) 0.000(3) 0.002(3) 0.011(3)
N33 0.042(4) 0.032(3) 0.041(3) -0.003(3) -0.009(3) -0.002(3)
C34 0.047(4) 0.039(4) 0.033(4) -0.007(3) -0.005(3) 0.002(3)
C35 0.045(4) 0.058(5) 0.028(3) -0.002(3) 0.011(3) -0.003(4)
C36 0.030(3) 0.035(4) 0.033(3) 0.002(3) 0.001(3) 0.002(3)
C37 0.047(4) 0.019(3) 0.034(3) 0.002(3) -0.003(3) 0.001(3)
C38 0.063(5) 0.027(4) 0.037(4) 0.007(3) 0.006(4) 0.010(4)
N39 0.047(4) 0.033(3) 0.041(3) -0.001(3) -0.005(3) 0.008(3)
C40 0.083(6) 0.031(4) 0.042(4) 0.016(3) -0.009(4) 0.005(4)
C41 0.072(6) 0.036(4) 0.046(4) 0.005(3) 0.021(4) -0.007(4)
C42 0.052(4) 0.033(4) 0.062(5) -0.006(4) 0.021(4) 0.002(3)
C43 0.031(3) 0.025(3) 0.036(3) -0.007(3) 0.000(3) -0.002(3)
C44 0.047(4) 0.038(4) 0.030(3) -0.002(3) -0.005(3) 0.000(3)
N45 0.041(3) 0.038(3) 0.039(3) -0.010(3) -0.001(3) -0.004(3)
C46 0.055(5) 0.046(5) 0.030(4) -0.011(3) 0.002(4) -0.003(4)
C47 0.055(5) 0.055(5) 0.033(4) 0.007(4) 0.005(4) -0.005(4)
C48 0.049(4) 0.035(4) 0.045(4) -0.007(3) 0.011(4) -0.008(3)
Ce 0.0674(3) 0.02859(18) 0.02892(17) 0.0005(2) 0.00192(14) 0.0048(3)
O49 0.074(5) 0.069(5) 0.046(4) 0.004(3) 0.007(3) 0.006(4)
C50 0.100(8) 0.065(7) 0.046(5) 0.012(4) 0.034(5) -0.004(5)
C51 0.062(6) 0.064(6) 0.088(7) -0.007(5) 0.031(5) -0.003(5)
N52 0.077(6) 0.031(4) 0.047(5) 0.006(4) 0.025(4) 0.006(4)
O53 0.091(5) 0.027(3) 0.030(3) 0.005(3) 0.006(3) 0.015(3)
O54 0.062(4) 0.045(4) 0.034(3) 0.003(3) 0.002(3) 0.010(3)
O55 0.129(8) 0.034(4) 0.084(6) 0.009(4) -0.009(6) 0.018(4)
N56 0.081(5) 0.029(4) 0.028(4) 0.006(3) 0.007(4) -0.005(4)
O57 0.083(5) 0.033(3) 0.040(4) 0.002(3) -0.004(3) -0.003(3)
O58 0.087(5) 0.041(4) 0.041(4) 0.005(3) -0.003(4) 0.004(4)
O59 0.078(5) 0.058(5) 0.049(4) -0.007(4) -0.019(4) -0.009(4)
N60 0.080(6) 0.056(5) 0.048(5) -0.003(4) 0.013(4) -0.002(4)
O61 0.078(4) 0.047(3) 0.043(3) 0.011(3) 0.018(3) 0.006(3)
O62 0.084(5) 0.088(5) 0.057(4) 0.029(4) 0.018(4) 0.034(4)
O63 0.106(6) 0.084(5) 0.048(4) 0.025(3) 0.018(4) -0.005(4)
N64 0.119(8) 0.070(6) 0.045(5) -0.007(4) 0.006(5) 0.017(6)
O65 0.079(5) 0.079(5) 0.061(5) -0.028(4) -0.007(4) 0.019(4)
O66 0.095(6) 0.046(5) 0.082(6) -0.009(4) 0.006(5) 0.010(4)
O67 0.128(7) 0.106(7) 0.087(6) -0.011(5) 0.015(5) 0.071(6)
N68 0.090(6) 0.038(4) 0.033(4) 0.011(3) 0.011(4) 0.004(4)
O69 0.111(6) 0.037(4) 0.065(5) 0.002(4) -0.008(5) -0.007(4)
O70 0.082(4) 0.034(3) 0.057(4) 0.006(3) 0.001(3) -0.001(3)
O71 0.082(5) 0.060(4) 0.068(4) 0.006(3) 0.004(4) -0.035(4)

loop_
_atom_type_symbol
_atom_type_description
_atom_type_scat_dispersion_real
_atom_type_scat_dispersion_imag
_atom_type_scat_source
C C 0.0033 0.0016 'International Tables Vol C Tables 4.2.6.8 and 6.1.1.4'
H H 0.0000 0.0000 'International Tables Vol C Tables 4.2.6.8 and 6.1.1.4'
N N 0.0061 0.0033 'International Tables Vol C Tables 4.2.6.8 and 6.1.1.4'
O O 0.0106 0.0060 'International Tables Vol C Tables 4.2.6.8 and 6.1.1.4'
Ce Ce -0.2486 2.6331 'International Tables Vol C Tables 4.2.6.8 and 6.1.1.4'

loop_
_geom_angle_atom_site_label_1
_geom_angle_atom_site_label_2
_geom_angle_atom_site_label_3
_geom_angle
N21 C1 C20 124.3(6)
N21 C1 C2 111.5(6)
C20 C1 C2 124.3(6)
C3 C2 C1 105.5(6)
C3 C2 H2 127.3
C1 C2 H2 127.3
C2 C3 C4 107.6(6)
C2 C3 H3 126.2
C4 C3 H3 126.2
C5 C4 N21 127.2(6)
C5 C4 C3 123.5(6)
N21 C4 C3 109.3(6)
C4 C5 C6 126.0(6)
C4 C5 C25 118.2(6)
C6 C5 C25 115.8(6)
N22 C6 C5 127.5(6)
N22 C6 C7 107.0(6)
C5 C6 C7 125.3(6)
C8 C7 C6 108.1(6)
C8 C7 H7 125.9
C6 C7 H7 125.9
C7 C8 C9 108.2(6)
C7 C8 H8 125.9
C9 C8 H8 125.9
N22 C9 C10 127.5(6)
N22 C9 C8 105.7(6)
C10 C9 C8 126.8(6)
C9 C10 C11 122.8(6)
C9 C10 C31 117.1(6)
C11 C10 C31 120.0(6)
N23 C11 C10 126.3(6)
N23 C11 C12 110.5(6)
C10 C11 C12 123.1(6)
C13 C12 C11 106.9(6)
C13 C12 H12 126.6
C11 C12 H12 126.6
C12 C13 C14 106.7(6)
C12 C13 H13 126.7
C14 C13 H13 126.7
N23 C14 C15 126.2(6)
N23 C14 C13 109.6(5)
C15 C14 C13 124.2(6)
C16 C15 C14 127.6(6)
C16 C15 C37 117.0(6)
C14 C15 C37 115.4(6)
C15 C16 N24 126.3(6)
C15 C16 C17 126.8(6)
N24 C16 C17 106.9(6)
C18 C17 C16 107.2(6)
C18 C17 H17 126.4
C16 C17 H17 126.4
C17 C18 C19 109.0(6)
C17 C18 H18 125.5
C19 C18 H18 125.5
N24 C19 C20 124.9(6)
N24 C19 C18 107.3(5)
C20 C19 C18 127.7(6)
C19 C20 C1 125.7(6)
C19 C20 C43 116.4(6)
C1 C20 C43 117.8(6)
C4 N21 C1 106.0(5)
C4 N21 H21 127.0
C1 N21 H21 127.0
C9 N22 C6 111.0(5)
C9 N22 H22 124.5
C6 N22 H22 124.5
C11 N23 C14 106.3(5)
C11 N23 H23 126.8
C14 N23 H23 126.8
C19 N24 C16 109.6(5)
C19 N24 H24 125.2
C16 N24 H24 125.2
C26 C25 C30 118.8(7)
C26 C25 C5 119.7(6)
C30 C25 C5 121.3(7)
N27 C26 C25 121.0(7)
N27 C26 H26 119.5
C25 C26 H26 119.5
C28 N27 C26 121.3(7)
N27 C28 C29 121.9(7)
N27 C28 H28 119.0
C29 C28 H28 119.0
C28 C29 C30 116.2(8)
C28 C29 H29 121.9
C30 C29 H29 121.9
C25 C30 C29 120.7(7)
C25 C30 H30 119.7
C29 C30 H30 119.7
C32 C31 C36 117.2(6)
C32 C31 C10 120.7(6)
C36 C31 C10 122.0(6)
C31 C32 N33 123.2(7)
C31 C32 H32 118.4
N33 C32 H32 118.4
C34 N33 C32 118.6(6)
C34 N33 H33 121.0
C32 N33 H33 120.3
N33 C34 C35 121.8(7)
N33 C34 H34 119.1
C35 C34 H34 119.1
C34 C35 C36 119.1(7)
C34 C35 H35 120.4
C36 C35 H35 120.4
C35 C36 C31 120.0(6)
C35 C36 H36 120.0
C31 C36 H36 120.0
C38 C37 C42 117.8(7)
C38 C37 C15 121.5(7)
C42 C37 C15 120.7(7)
N39 C38 C37 122.4(8)
N39 C38 H38 118.8
C37 C38 H38 118.8
C38 N39 C40 120.9(8)
C38 N39 H39 119.2
C40 N39 H39 119.9
N39 C40 C41 121.9(7)
N39 C40 H40 119.0
C41 C40 H40 119.0
C40 C41 C42 117.0(8)
C40 C41 H41 121.5
C42 C41 H41 121.5
C37 C42 C41 120.0(7)
C37 C42 H42 120.0
C41 C42 H42 120.0
C44 C43 C48 118.6(6)
C44 C43 C20 117.5(6)
C48 C43 C20 123.9(6)
C43 C44 N45 121.3(7)
C43 C44 H44 119.4
N45 C44 H44 119.4
C46 N45 C44 120.2(7)
N45 C46 C47 120.8(7)
N45 C46 H46 119.6
C47 C46 H46 119.6
C48 C47 C46 118.3(7)
C48 C47 H47 120.9
C46 C47 H47 120.9
C47 C48 C43 120.8(7)
C47 C48 H48 119.6
C43 C48 H48 119.6
O49 Ce O57 86.7(3)
O49 Ce O65 73.3(2)
O57 Ce O65 65.4(3)
O49 Ce O70 86.2(2)
O57 Ce O70 129.7(2)
O65 Ce O70 154.5(2)
O49 Ce O58 130.3(3)
O57 Ce O58 49.6(2)
O65 Ce O58 67.7(2)
O70 Ce O58 137.6(2)
O49 Ce O53 68.9(2)
O57 Ce O53 67.4(2)
O65 Ce O53 119.9(3)
O70 Ce O53 63.6(2)
O58 Ce O53 105.61(15)
O49 Ce O54 117.8(2)
O57 Ce O54 70.59(18)
O65 Ce O54 133.8(2)
O70 Ce O54 69.3(2)
O58 Ce O54 73.7(2)
O53 Ce O54 49.0(2)
O49 Ce O69 79.1(3)
O57 Ce O69 165.7(2)
O65 Ce O69 110.9(3)
O70 Ce O69 48.6(2)
O58 Ce O69 143.5(3)
O53 Ce O69 105.7(3)
O54 Ce O69 115.1(3)
O49 Ce O61 131.5(2)
O57 Ce O61 118.8(2)
O65 Ce O61 81.0(3)
O70 Ce O61 102.6(2)
O58 Ce O61 71.0(2)
O53 Ce O61 156.7(2)
O54 Ce O61 109.7(2)
O69 Ce O61 72.7(2)
O49 Ce O62 151.0(3)
O57 Ce O62 120.2(3)
O65 Ce O62 125.8(3)
O70 Ce O62 68.5(2)
O58 Ce O62 78.7(3)
O53 Ce O62 109.3(2)
O54 Ce O62 67.3(2)
O69 Ce O62 73.6(3)
O61 Ce O62 47.5(2)
O49 Ce O66 69.6(3)
O57 Ce O66 113.5(3)
O65 Ce O66 48.6(3)
O70 Ce O66 110.2(3)
O58 Ce O66 103.6(3)
O53 Ce O66 138.3(3)
O54 Ce O66 172.3(3)
O69 Ce O66 62.6(2)
O61 Ce O66 62.6(3)
O62 Ce O66 105.2(3)
O49 Ce N52 91.9(3)
O57 Ce N52 67.0(2)
O65 Ce N52 130.6(3)
O70 Ce N52 63.6(2)
O58 Ce N52 90.8(2)
O53 Ce N52 23.1(2)
O54 Ce N52 25.9(3)
O69 Ce N52 111.9(3)
O61 Ce N52 134.9(3)
O62 Ce N52 89.3(3)
O66 Ce N52 161.2(3)
C50 O49 Ce 126.5(6)
C50 O49 H49 117.3
Ce O49 H49 111.5
O49 C50 C51 110.3(8)
O49 C50 H50A 109.6
C51 C50 H50A 109.6
O49 C50 H50B 109.6
C51 C50 H50B 109.6
H50A C50 H50B 108.1
C50 C51 H51A 109.5
C50 C51 H51B 109.5
H51A C51 H51B 109.5
C50 C51 H51C 109.5
H51A C51 H51C 109.5
H51B C51 H51C 109.5
O53 N52 O55 128.3(10)
O53 N52 O54 118.5(7)
O55 N52 O54 113.0(10)
O53 N52 Ce 58.8(4)
O55 N52 Ce 171.2(9)
O54 N52 Ce 59.7(4)
N52 O53 Ce 98.1(5)
N52 O54 Ce 94.4(6)
O59 N56 O57 126.6(8)
O59 N56 O58 119.2(8)
O57 N56 O58 114.0(8)
O59 N56 Ce 174.7(6)
O57 N56 Ce 57.1(5)
O58 N56 Ce 57.7(4)
N56 O57 Ce 98.2(6)
N56 O58 Ce 97.1(5)
O61 N60 O63 122.6(9)
O61 N60 O62 118.5(8)
O63 N60 O62 118.9(9)
N60 O61 Ce 98.6(5)
N60 O62 Ce 95.2(6)
O67 N64 O65 120.2(13)
O67 N64 O66 123.7(11)
O65 N64 O66 116.1(9)
N64 O65 Ce 100.8(7)
N64 O66 Ce 93.8(6)
O71 N68 O69 121.4(8)
O71 N68 O70 124.1(8)
O69 N68 O70 114.5(8)
N68 O69 Ce 97.3(5)
N68 O70 Ce 99.6(5)

loop_
_geom_bond_atom_site_label_1
_geom_bond_atom_site_label_2
_geom_bond_distance
C1 N21 1.370(8)
C1 C20 1.412(9)
C1 C2 1.436(9)
C2 C3 1.369(9)
C2 H2 0.9500
C3 C4 1.449(9)
C3 H3 0.9500
C4 C5 1.374(9)
C4 N21 1.374(9)
C5 C6 1.402(9)
C5 C25 1.506(10)
C6 N22 1.380(8)
C6 C7 1.428(9)
C7 C8 1.367(10)
C7 H7 0.9500
C8 C9 1.460(9)
C8 H8 0.9500
C9 N22 1.372(9)
C9 C10 1.387(9)
C10 C11 1.430(9)
C10 C31 1.486(9)
C11 N23 1.342(9)
C11 C12 1.465(10)
C12 C13 1.336(10)
C12 H12 0.9500
C13 C14 1.460(9)
C13 H13 0.9500
C14 N23 1.384(8)
C14 C15 1.399(9)
C15 C16 1.374(9)
C15 C37 1.495(8)
C16 N24 1.398(8)
C16 C17 1.434(9)
C17 C18 1.380(10)
C17 H17 0.9500
C18 C19 1.415(9)
C18 H18 0.9500
C19 N24 1.374(9)
C19 C20 1.396(9)
C20 C43 1.497(9)
N21 H21 0.8800
N22 H22 0.8800
N23 H23 0.8800
N24 H24 0.8800
C25 C26 1.356(11)
C25 C30 1.381(11)
C26 N27 1.349(9)
C26 H26 0.9500
N27 C28 1.328(11)
C28 C29 1.385(12)
C28 H28 0.9500
C29 C30 1.419(11)
C29 H29 0.9500
C30 H30 0.9500
C31 C32 1.340(10)
C31 C36 1.414(10)
C32 N33 1.365(9)
C32 H32 0.9500
N33 C34 1.345(11)
N33 H33 0.8600
C34 C35 1.358(11)
C34 H34 0.9500
C35 C36 1.376(10)
C35 H35 0.9500
C36 H36 0.9500
C37 C38 1.368(11)
C37 C42 1.394(11)
C38 N39 1.315(10)
C38 H38 0.9500
N39 C40 1.337(12)
N39 H39 0.8600
C40 C41 1.375(13)
C40 H40 0.9500
C41 C42 1.412(11)
C41 H41 0.9500
C42 H42 0.9500
C43 C44 1.350(11)
C43 C48 1.378(10)
C44 N45 1.387(9)
C44 H44 0.9500
N45 C46 1.312(10)
C46 C47 1.404(12)
C46 H46 0.9500
C47 C48 1.376(11)
C47 H47 0.9500
C48 H48 0.9500
Ce O49 2.501(7)
Ce O57 2.568(7)
Ce O65 2.573(8)
Ce O70 2.576(7)
Ce O58 2.577(7)
Ce O53 2.613(6)
Ce O54 2.617(7)
Ce O69 2.621(8)
Ce O61 2.642(5)
Ce O62 2.662(8)
Ce O66 2.698(9)
Ce N52 3.023(8)
O49 C50 1.410(13)
O49 H49 0.8972
C50 C51 1.507(14)
C50 H50A 0.9900
C50 H50B 0.9900
C51 H51A 0.9800
C51 H51B 0.9800
C51 H51C 0.9800
N52 O53 1.196(12)
N52 O55 1.251(11)
N52 O54 1.325(11)
N56 O59 1.212(10)
N56 O57 1.276(11)
N56 O58 1.300(11)
N60 O61 1.201(11)
N60 O63 1.244(10)
N60 O62 1.286(11)
N64 O67 1.243(12)
N64 O65 1.263(12)
N64 O66 1.298(14)
N68 O71 1.221(10)
N68 O69 1.273(12)
N68 O70 1.271(9)

loop_
_geom_hbond_atom_site_label_D
_geom_hbond_atom_site_label_H
_geom_hbond_atom_site_label_A
_geom_hbond_distance_DH
_geom_hbond_distance_HA
_geom_hbond_distance_DA
_geom_hbond_angle_DHA
_geom_hbond_site_symmetry_A
N33 H33 N27 0.86 1.75 2.598(9) 168 4
N39 H39 N45 0.86 1.78 2.638(9) 175 4_545
O49 H49 O63 0.90 1.93 2.822(11) 177 2_565

loop_
_platon_squeeze_void_nr
_platon_squeeze_void_average_x
_platon_squeeze_void_average_y
_platon_squeeze_void_average_z
_platon_squeeze_void_volume
_platon_squeeze_void_count_electrons
_platon_squeeze_void_content
1 0.227 0.744 0.236 201 61 ' '
2 0.227 0.256 -0.264 201 60 ' '
3 0.727 0.244 0.236 201 61 ' '
4 0.727 0.756 -0.264 201 60 ' '
